data_1544310
loop_
_publ_author_name
'Hu, Lei'
'Wang, Hui'
'Zhang, Qiong'

_publ_section_title
;
 4,4'-[(1<i>E</i>,1'<i>E</i>)-(2-Chloropyrimidine-4,6-diyl)bis(ethene-2,1-diyl)]bis(<i>N</i>,<i>N</i>-diethylaniline)
;
_journal_issue 10
_journal_name_full IUCrData
_journal_page_first x161590
_journal_paper_doi 10.1107/S241431461601590X
_journal_volume 1
_journal_year 2016
_chemical_formula_iupac 'C28 H33 Cl N4'
_chemical_formula_moiety 'C28 H33 Cl N4'
_chemical_formula_sum 'C28 H33 Cl N4'
_chemical_formula_weight 461.03
_chemical_name_systematic
4,4'-[(1<i>E</i>,1'<i>E</i>)-(2-Chloropyrimidine-4,6-diyl)bis(ethene-2,1-diyl)]bis(<i>N</i>,<i>N</i>-diethylaniline)
_space_group_IT_number 14
_symmetry_cell_setting monoclinic
_symmetry_space_group_name_Hall '-P 2ybc'
_symmetry_space_group_name_H-M 'P 1 21/c 1'
_atom_sites_solution_hydrogens geom
_atom_sites_solution_primary direct
_atom_sites_solution_secondary difmap
_audit_creation_method SHELXL-97
_cell_angle_alpha 90.000(5)
_cell_angle_beta 92.716(5)
_cell_angle_gamma 90.000(5)
_cell_formula_units_Z 4
_cell_length_a 11.791(5)
_cell_length_b 15.005(5)
_cell_length_c 14.711(5)
_cell_measurement_reflns_used 1048
_cell_measurement_temperature 296(2)
_cell_measurement_theta_max 17.38
_cell_measurement_theta_min 2.20
_cell_volume 2599.8(17)
_computing_cell_refinement
;
SAINT (Bruker, 2002)
;
_computing_data_collection
;
SMART (Bruker, 2002)
;
_computing_data_reduction
;
SAINT (Bruker, 2002)
;
_computing_molecular_graphics
;
SHELXTL (Sheldrick, 2008)
;
_computing_publication_material
;
SHELXTL (Sheldrick, 2008)
;
_computing_structure_refinement
;
SHELXL97 (Sheldrick, 2008)
;
_computing_structure_solution
;
SHELXS97 (Sheldrick, 2008)
;
_diffrn_ambient_temperature 296(2)
_diffrn_measured_fraction_theta_full 0.948
_diffrn_measured_fraction_theta_max 0.948
_diffrn_measurement_device_type 'Bruker SMART 1000 CCD area-detector'
_diffrn_measurement_method 'phi and omega scans'
_diffrn_radiation_monochromator graphite
_diffrn_radiation_source 'fine-focus sealed tube'
_diffrn_radiation_type MoK\a
_diffrn_radiation_wavelength 0.71073
_diffrn_reflns_av_R_equivalents 0.0871
_diffrn_reflns_av_sigmaI/netI 0.0997
_diffrn_reflns_limit_h_max 14
_diffrn_reflns_limit_h_min -14
_diffrn_reflns_limit_k_max 17
_diffrn_reflns_limit_k_min -17
_diffrn_reflns_limit_l_max 15
_diffrn_reflns_limit_l_min -16
_diffrn_reflns_number 14693
_diffrn_reflns_theta_full 25.00
_diffrn_reflns_theta_max 25.00
_diffrn_reflns_theta_min 1.94
_exptl_absorpt_coefficient_mu 0.169
_exptl_absorpt_correction_type none
_exptl_crystal_colour red
_exptl_crystal_density_diffrn 1.178
_exptl_crystal_density_method 'not measured'
_exptl_crystal_description prism
_exptl_crystal_F_000 984
_exptl_crystal_size_max 0.1
_exptl_crystal_size_mid 0.1
_exptl_crystal_size_min 0.1
_refine_diff_density_max 0.141
_refine_diff_density_min -0.180
_refine_ls_extinction_method none
_refine_ls_goodness_of_fit_ref 0.907
_refine_ls_hydrogen_treatment constr
_refine_ls_matrix_type full
_refine_ls_number_parameters 302
_refine_ls_number_reflns 4334
_refine_ls_number_restraints 0
_refine_ls_restrained_S_all 0.907
_refine_ls_R_factor_all 0.1714
_refine_ls_R_factor_gt 0.0568
_refine_ls_shift/su_max 0.000
_refine_ls_shift/su_mean 0.000
_refine_ls_structure_factor_coef Fsqd
_refine_ls_weighting_details 'calc w=1/[\s^2^(Fo^2^)+(0.1000P)^2^+0.0000P] where P=(Fo^2^+2Fc^2^)/3'
_refine_ls_weighting_scheme calc
_refine_ls_wR_factor_gt 0.1361
_refine_ls_wR_factor_ref 0.2034
_reflns_number_gt 1777
_reflns_number_total 4334
_reflns_threshold_expression >2sigma(I)
_cod_data_source_file xu4013sup1.cif
_cod_data_source_block I
_cod_original_sg_symbol_H-M 'P 21/c'
_cod_database_code 1544310

loop_
_symmetry_equiv_pos_as_xyz
'x, y, z'
'-x, y+1/2, -z+1/2'
'-x, -y, -z'
'x, -y-1/2, z-1/2'

loop_
_atom_site_type_symbol
_atom_site_label
_atom_site_fract_x
_atom_site_fract_y
_atom_site_fract_z
_atom_site_U_iso_or_equiv
_atom_site_adp_type
_atom_site_calc_flag
_atom_site_refinement_flags
_atom_site_occupancy
_atom_site_symmetry_multiplicity
Cl Cl1 0.23269(13) 0.36886(9) 1.30455(8) 0.0911(5) Uani d . 1 1
C C8 0.1371(3) 0.5278(3) 0.8928(3) 0.0512(11) Uani d . 1 1
N N2 0.2846(3) 0.2363(2) 1.2017(2) 0.0622(10) Uani d . 1 1
N N4 0.4462(3) -0.3125(2) 1.0323(3) 0.0667(10) Uani d . 1 1
C C17 0.3370(3) 0.0536(3) 1.0462(3) 0.0589(12) Uani d . 1 1
H H17 0.3143 0.0797 0.9910 0.071 Uiso calc R 1 1
C C15 0.2972(3) 0.1987(3) 1.1188(3) 0.0544(11) Uani d . 1 1
C C14 0.2743(3) 0.2474(3) 1.0400(3) 0.0545(11) Uani d . 1 1
H H14 0.2845 0.2221 0.9832 0.065 Uiso calc R 1 1
C C22 0.4249(4) -0.2226(3) 1.0348(3) 0.0586(12) Uani d . 1 1
C C16 0.3342(4) 0.1056(3) 1.1189(3) 0.0592(12) Uani d . 1 1
H H16 0.3576 0.0809 1.1746 0.071 Uiso calc R 1 1
C C18 0.3711(4) -0.0388(3) 1.0425(3) 0.0577(12) Uani d . 1 1
C C13 0.2362(3) 0.3337(3) 1.0470(3) 0.0524(11) Uani d . 1 1
C C28 0.2489(3) 0.3195(3) 1.1987(3) 0.0568(11) Uani d . 1 1
C C11 0.1623(3) 0.4685(3) 0.9688(3) 0.0538(11) Uani d . 1 1
H H11 0.1431 0.4892 1.0256 0.065 Uiso calc R 1 1
N N1 0.2235(3) 0.3717(2) 1.1294(3) 0.0576(9) Uani d . 1 1
C C9 0.0828(3) 0.6091(3) 0.9065(3) 0.0609(12) Uani d . 1 1
H H9 0.0591 0.6225 0.9644 0.073 Uiso calc R 1 1
C C23 0.4283(4) -0.0820(3) 1.1142(3) 0.0632(12) Uani d . 1 1
H H23 0.4492 -0.0496 1.1662 0.076 Uiso calc R 1 1
N N3 0.0790(4) 0.7150(3) 0.6822(3) 0.0945(14) Uani d . 1 1
C C7 0.1674(4) 0.5118(3) 0.8045(3) 0.0622(12) Uani d . 1 1
H H7 0.2020 0.4578 0.7917 0.075 Uiso calc R 1 1
C C20 0.3713(4) -0.1784(3) 0.9612(3) 0.0661(13) Uani d . 1 1
H H20 0.3519 -0.2100 0.9084 0.079 Uiso calc R 1 1
C C5 0.0961(4) 0.6541(3) 0.7508(3) 0.0686(13) Uani d . 1 1
C C10 0.0631(4) 0.6696(3) 0.8384(3) 0.0679(13) Uani d . 1 1
H H10 0.0265 0.7227 0.8512 0.081 Uiso calc R 1 1
C C12 0.2097(3) 0.3877(3) 0.9671(3) 0.0546(11) Uani d . 1 1
H H12 0.2269 0.3645 0.9108 0.066 Uiso calc R 1 1
C C6 0.1489(4) 0.5712(3) 0.7351(3) 0.0712(14) Uani d . 1 1
H H6 0.1713 0.5572 0.6771 0.085 Uiso calc R 1 1
C C26 0.3941(4) -0.3692(3) 0.9608(3) 0.0737(14) Uani d . 1 1
H H26A 0.3211 -0.3441 0.9413 0.088 Uiso calc R 1 1
H H26B 0.3806 -0.4278 0.9858 0.088 Uiso calc R 1 1
C C21 0.4554(4) -0.1709(3) 1.1112(3) 0.0630(12) Uani d . 1 1
H H21 0.4946 -0.1971 1.1607 0.076 Uiso calc R 1 1
C C19 0.3467(4) -0.0892(3) 0.9652(3) 0.0664(13) Uani d . 1 1
H H19 0.3124 -0.0617 0.9143 0.080 Uiso calc R 1 1
C C24 0.4983(4) -0.3591(3) 1.1105(3) 0.0738(14) Uani d . 1 1
H H24A 0.5564 -0.3213 1.1391 0.089 Uiso calc R 1 1
H H24B 0.5350 -0.4126 1.0896 0.089 Uiso calc R 1 1
C C27 0.4660(5) -0.3787(3) 0.8790(3) 0.0968(17) Uani d . 1 1
H H27A 0.4810 -0.3209 0.8545 0.145 Uiso calc R 1 1
H H27B 0.4262 -0.4142 0.8335 0.145 Uiso calc R 1 1
H H27C 0.5364 -0.4072 0.8970 0.145 Uiso calc R 1 1
C C2 0.0210(5) 0.8003(4) 0.6974(4) 0.107(2) Uani d . 1 1
H H2A -0.0384 0.7908 0.7398 0.128 Uiso calc R 1 1
H H2B -0.0149 0.8202 0.6402 0.128 Uiso calc R 1 1
C C25 0.4139(5) -0.3846(3) 1.1809(4) 0.1001(18) Uani d . 1 1
H H25A 0.3784 -0.3319 1.2031 0.150 Uiso calc R 1 1
H H25B 0.4529 -0.4150 1.2306 0.150 Uiso calc R 1 1
H H25C 0.3570 -0.4233 1.1536 0.150 Uiso calc R 1 1
C C3 0.1174(6) 0.6985(5) 0.5922(5) 0.124(3) Uani d . 1 1
H H3A 0.1883 0.6657 0.5970 0.149 Uiso calc R 1 1
H H3B 0.1321 0.7551 0.5631 0.149 Uiso calc R 1 1
C C4 0.0333(7) 0.6472(6) 0.5340(5) 0.165(3) Uani d . 1 1
H H4A 0.0148 0.5928 0.5642 0.248 Uiso calc R 1 1
H H4B 0.0654 0.6337 0.4768 0.248 Uiso calc R 1 1
H H4C -0.0342 0.6822 0.5236 0.248 Uiso calc R 1 1
C C1 0.0994(6) 0.8730(4) 0.7342(6) 0.157(3) Uani d . 1 1
H H1A 0.1369 0.8534 0.7900 0.235 Uiso calc R 1 1
H H1B 0.0560 0.9257 0.7454 0.235 Uiso calc R 1 1
H H1C 0.1550 0.8861 0.6905 0.235 Uiso calc R 1 1

loop_
_atom_site_aniso_label
_atom_site_aniso_U_11
_atom_site_aniso_U_22
_atom_site_aniso_U_33
_atom_site_aniso_U_12
_atom_site_aniso_U_13
_atom_site_aniso_U_23
Cl1 0.1296(12) 0.0957(10) 0.0472(8) 0.0198(8) -0.0046(7) -0.0099(7)
C8 0.051(3) 0.055(3) 0.047(3) -0.006(2) 0.001(2) 0.002(2)
N2 0.075(3) 0.061(2) 0.051(3) 0.0008(19) 0.000(2) 0.003(2)
N4 0.077(3) 0.059(2) 0.064(3) 0.000(2) -0.001(2) -0.006(2)
C17 0.069(3) 0.061(3) 0.046(3) -0.010(2) -0.002(2) 0.004(2)
C15 0.059(3) 0.056(3) 0.048(3) -0.009(2) 0.003(2) 0.000(2)
C14 0.068(3) 0.051(3) 0.044(3) -0.004(2) 0.003(2) -0.002(2)
C22 0.057(3) 0.058(3) 0.062(3) -0.004(2) 0.011(2) 0.000(3)
C16 0.073(3) 0.057(3) 0.047(3) -0.008(2) 0.000(2) 0.009(2)
C18 0.072(3) 0.050(3) 0.051(3) -0.003(2) 0.004(2) 0.004(2)
C13 0.054(3) 0.063(3) 0.040(3) -0.008(2) -0.001(2) 0.003(2)
C28 0.063(3) 0.071(3) 0.036(3) -0.005(2) -0.002(2) -0.005(2)
C11 0.055(3) 0.056(3) 0.050(3) -0.007(2) 0.001(2) -0.002(2)
N1 0.061(2) 0.066(2) 0.046(3) -0.0033(18) -0.0008(19) 0.002(2)
C9 0.060(3) 0.063(3) 0.060(3) -0.001(2) 0.008(2) -0.002(2)
C23 0.077(3) 0.057(3) 0.055(3) 0.002(2) -0.003(2) -0.002(2)
N3 0.092(3) 0.105(3) 0.089(4) 0.037(3) 0.027(3) 0.051(3)
C7 0.066(3) 0.071(3) 0.050(3) 0.009(2) 0.008(2) 0.011(2)
C20 0.081(3) 0.066(3) 0.051(3) -0.006(3) 0.000(3) -0.009(3)
C5 0.056(3) 0.080(3) 0.070(4) 0.013(2) 0.013(3) 0.020(3)
C10 0.067(3) 0.057(3) 0.080(4) 0.011(2) 0.008(3) 0.008(3)
C12 0.057(3) 0.062(3) 0.045(3) -0.007(2) 0.002(2) -0.003(2)
C6 0.074(3) 0.091(3) 0.050(3) 0.016(3) 0.015(3) 0.018(3)
C26 0.069(3) 0.068(3) 0.084(4) -0.009(2) 0.003(3) -0.007(3)
C21 0.072(3) 0.059(3) 0.057(3) 0.002(2) -0.008(2) -0.001(2)
C19 0.080(3) 0.068(3) 0.051(3) -0.002(3) 0.004(3) 0.001(3)
C24 0.070(3) 0.061(3) 0.090(4) 0.009(2) 0.003(3) -0.008(3)
C27 0.099(4) 0.104(4) 0.087(4) -0.009(3) 0.003(3) -0.034(3)
C2 0.074(4) 0.106(4) 0.141(5) 0.034(4) 0.015(4) 0.058(4)
C25 0.098(4) 0.108(4) 0.095(4) 0.013(3) 0.011(3) 0.026(3)
C3 0.106(5) 0.168(6) 0.100(6) 0.054(5) 0.034(4) 0.078(5)
C4 0.151(7) 0.262(10) 0.084(6) 0.068(7) 0.010(5) 0.029(6)
C1 0.100(5) 0.113(5) 0.257(10) 0.000(4) 0.014(6) 0.061(6)

loop_
_atom_type_symbol
_atom_type_description
_atom_type_scat_dispersion_real
_atom_type_scat_dispersion_imag
_atom_type_scat_source
C C 0.0033 0.0016 'International Tables Vol C Tables 4.2.6.8 and 6.1.1.4'
H H 0.0000 0.0000 'International Tables Vol C Tables 4.2.6.8 and 6.1.1.4'
N N 0.0061 0.0033 'International Tables Vol C Tables 4.2.6.8 and 6.1.1.4'
Cl Cl 0.1484 0.1585 'International Tables Vol C Tables 4.2.6.8 and 6.1.1.4'

loop_
_geom_angle_atom_site_label_1
_geom_angle_atom_site_label_2
_geom_angle_atom_site_label_3
_geom_angle
C7 C8 C9 115.3(4)
C7 C8 C11 124.4(4)
C9 C8 C11 120.3(4)
C28 N2 C15 114.4(4)
C22 N4 C24 121.4(4)
C22 N4 C26 121.2(4)
C24 N4 C26 115.9(4)
C16 C17 C18 127.8(4)
C16 C17 H17 116.1
C18 C17 H17 116.1
N2 C15 C14 120.4(4)
N2 C15 C16 116.2(4)
C14 C15 C16 123.4(4)
C13 C14 C15 119.0(4)
C13 C14 H14 120.5
C15 C14 H14 120.5
N4 C22 C20 121.6(4)
N4 C22 C21 121.7(4)
C20 C22 C21 116.7(4)
C17 C16 C15 125.5(4)
C17 C16 H16 117.3
C15 C16 H16 117.3
C19 C18 C23 116.4(4)
C19 C18 C17 120.5(4)
C23 C18 C17 123.0(4)
N1 C13 C14 120.9(4)
N1 C13 C12 117.5(4)
C14 C13 C12 121.6(4)
N1 C28 N2 130.8(4)
N1 C28 Cl1 114.2(3)
N2 C28 Cl1 114.9(4)
C12 C11 C8 127.9(4)
C12 C11 H11 116.1
C8 C11 H11 116.1
C28 N1 C13 114.5(4)
C10 C9 C8 122.5(4)
C10 C9 H9 118.7
C8 C9 H9 118.7
C21 C23 C18 122.4(4)
C21 C23 H23 118.8
C18 C23 H23 118.8
C5 N3 C3 121.4(4)
C5 N3 C2 121.5(5)
C3 N3 C2 117.1(4)
C6 C7 C8 123.3(4)
C6 C7 H7 118.4
C8 C7 H7 118.4
C19 C20 C22 121.4(4)
C19 C20 H20 119.3
C22 C20 H20 119.3
N3 C5 C10 122.4(4)
N3 C5 C6 121.2(4)
C10 C5 C6 116.4(4)
C9 C10 C5 121.9(4)
C9 C10 H10 119.1
C5 C10 H10 119.1
C11 C12 C13 124.5(4)
C11 C12 H12 117.7
C13 C12 H12 117.7
C7 C6 C5 120.6(4)
C7 C6 H6 119.7
C5 C6 H6 119.7
N4 C26 C27 113.3(4)
N4 C26 H26A 108.9
C27 C26 H26A 108.9
N4 C26 H26B 108.9
C27 C26 H26B 108.9
H26A C26 H26B 107.7
C23 C21 C22 120.9(4)
C23 C21 H21 119.6
C22 C21 H21 119.6
C20 C19 C18 122.1(4)
C20 C19 H19 119.0
C18 C19 H19 119.0
N4 C24 C25 113.2(4)
N4 C24 H24A 108.9
C25 C24 H24A 108.9
N4 C24 H24B 108.9
C25 C24 H24B 108.9
H24A C24 H24B 107.7
C26 C27 H27A 109.5
C26 C27 H27B 109.5
H27A C27 H27B 109.5
C26 C27 H27C 109.5
H27A C27 H27C 109.5
H27B C27 H27C 109.5
N3 C2 C1 113.6(5)
N3 C2 H2A 108.8
C1 C2 H2A 108.8
N3 C2 H2B 108.8
C1 C2 H2B 108.8
H2A C2 H2B 107.7
C24 C25 H25A 109.5
C24 C25 H25B 109.5
H25A C25 H25B 109.5
C24 C25 H25C 109.5
H25A C25 H25C 109.5
H25B C25 H25C 109.5
N3 C3 C4 112.7(6)
N3 C3 H3A 109.0
C4 C3 H3A 109.0
N3 C3 H3B 109.0
C4 C3 H3B 109.0
H3A C3 H3B 107.8
C3 C4 H4A 109.5
C3 C4 H4B 109.5
H4A C4 H4B 109.5
C3 C4 H4C 109.5
H4A C4 H4C 109.5
H4B C4 H4C 109.5
C2 C1 H1A 109.5
C2 C1 H1B 109.5
H1A C1 H1B 109.5
C2 C1 H1C 109.5
H1A C1 H1C 109.5
H1B C1 H1C 109.5

loop_
_geom_bond_atom_site_label_1
_geom_bond_atom_site_label_2
_geom_bond_distance
Cl1 C28 1.743(4)
C8 C7 1.385(5)
C8 C9 1.397(5)
C8 C11 1.448(5)
N2 C28 1.317(5)
N2 C15 1.358(5)
N4 C22 1.373(5)
N4 C24 1.457(5)
N4 C26 1.464(5)
C17 C16 1.325(5)
C17 C18 1.446(5)
C17 H17 0.9300
C15 C14 1.386(5)
C15 C16 1.463(5)
C14 C13 1.376(5)
C14 H14 0.9300
C22 C20 1.395(6)
C22 C21 1.399(5)
C16 H16 0.9300
C18 C19 1.384(5)
C18 C23 1.387(5)
C13 N1 1.355(5)
C13 C12 1.449(5)
C28 N1 1.309(5)
C11 C12 1.336(5)
C11 H11 0.9300
C9 C10 1.363(5)
C9 H9 0.9300
C23 C21 1.373(5)
C23 H23 0.9300
N3 C5 1.369(5)
N3 C3 1.442(7)
N3 C2 1.473(6)
C7 C6 1.365(5)
C7 H7 0.9300
C20 C19 1.371(5)
C20 H20 0.9300
C5 C10 1.384(6)
C5 C6 1.414(6)
C10 H10 0.9300
C12 H12 0.9300
C6 H6 0.9300
C26 C27 1.512(6)
C26 H26A 0.9700
C26 H26B 0.9700
C21 H21 0.9300
C19 H19 0.9300
C24 C25 1.519(6)
C24 H24A 0.9700
C24 H24B 0.9700
C27 H27A 0.9600
C27 H27B 0.9600
C27 H27C 0.9600
C2 C1 1.514(8)
C2 H2A 0.9700
C2 H2B 0.9700
C25 H25A 0.9600
C25 H25B 0.9600
C25 H25C 0.9600
C3 C4 1.492(9)
C3 H3A 0.9700
C3 H3B 0.9700
C4 H4A 0.9600
C4 H4B 0.9600
C4 H4C 0.9600
C1 H1A 0.9600
C1 H1B 0.9600
C1 H1C 0.9600

loop_
_geom_hbond_atom_site_label_D
_geom_hbond_atom_site_label_H
_geom_hbond_atom_site_label_A
_geom_hbond_site_symmetry_A
_geom_hbond_distance_DH
_geom_hbond_distance_HA
_geom_hbond_distance_DA
_geom_hbond_angle_DHA
C3 H3A Cg3 4_565 0.97 2.73 3.606(8) 151

_cod_database_fobs_code 1544310
